data_7129219
loop_
_publ_author_name
'Wang, Yu-Jiang'
'Zhang, Yuan'
'Qiang, Zou'
'Liang, Jia-Ying'
'Chen, Zili'

_publ_section_title
;
 Gold catalyzed efficient preparation of dihydrobenzofuran from 1,3-enyne
 and phenol
;
_journal_name_full 'Chemical Communications'
_journal_paper_doi 10.1039/D1CC05260H
_journal_year 2021
_chemical_formula_moiety 'C17 H16 O2'
_chemical_formula_sum 'C17 H16 O2'
_chemical_formula_weight 252.30
_space_group_crystal_system orthorhombic
_space_group_IT_number 33
_space_group_name_Hall 'P 2c -2n'
_space_group_name_H-M_alt 'P n a 21'
_atom_sites_solution_hydrogens geom
_atom_sites_solution_primary dual
_audit_creation_date 2021-09-01
_audit_creation_method
;
Olex2 1.3
(compiled 2020.07.31 svn.rc2a77460 for OlexSys, GUI svn.r6145)
;
_audit_update_record
;
2021-09-01 deposited with the CCDC.	2021-11-03 downloaded from the CCDC.
;
_cell_angle_alpha 90
_cell_angle_beta 90
_cell_angle_gamma 90
_cell_formula_units_Z 8
_cell_length_a 13.9976(6)
_cell_length_b 32.7715(15)
_cell_length_c 5.6389(2)
_cell_measurement_reflns_used 6023
_cell_measurement_temperature 150.0
_cell_measurement_theta_max 74.740
_cell_measurement_theta_min 2.696
_cell_volume 2586.69(19)
_computing_cell_refinement 'SAINT v8.37A (Bruker, 2015)'
_computing_data_reduction 'SAINT v8.37A (Bruker, 2015)'
_computing_molecular_graphics 'Olex2 1.3 (Dolomanov et al., 2009)'
_computing_publication_material 'Olex2 1.3 (Dolomanov et al., 2009)'
_computing_structure_refinement 'XL  (Sheldrick, 2008)'
_computing_structure_solution 'SHELXT 2014/5 (Sheldrick, 2014)'
_diffrn_ambient_temperature 150.0
_diffrn_measured_fraction_theta_full 0.985
_diffrn_measured_fraction_theta_max 0.983
_diffrn_measurement_device_type 'Bruker APEX-II CCD'
_diffrn_measurement_method '\f and \w scans'
_diffrn_radiation_type CuK\a
_diffrn_radiation_wavelength 1.54178
_diffrn_reflns_av_R_equivalents 0.0269
_diffrn_reflns_av_unetI/netI 0.0265
_diffrn_reflns_Laue_measured_fraction_full 0.985
_diffrn_reflns_Laue_measured_fraction_max 0.983
_diffrn_reflns_limit_h_max 17
_diffrn_reflns_limit_h_min -12
_diffrn_reflns_limit_k_max 23
_diffrn_reflns_limit_k_min -41
_diffrn_reflns_limit_l_max 7
_diffrn_reflns_limit_l_min -6
_diffrn_reflns_number 11389
_diffrn_reflns_point_group_measured_fraction_full 0.832
_diffrn_reflns_point_group_measured_fraction_max 0.820
_diffrn_reflns_theta_full 67.679
_diffrn_reflns_theta_max 74.759
_diffrn_reflns_theta_min 2.697
_diffrn_source_current 1.0
_diffrn_source_power 0.05
_diffrn_source_voltage 50.0
_diffrn_standards_number 0
_exptl_absorpt_coefficient_mu 0.664
_exptl_absorpt_correction_T_max 0.0872
_exptl_absorpt_correction_T_min 0.0112
_exptl_absorpt_correction_type multi-scan
_exptl_absorpt_process_details
;
SADABS-2016/2 (Bruker,2016/2) was used for absorption correction.
wR2(int) was 0.1596 before and 0.0474 after correction.
The Ratio of minimum to maximum transmission is 0.1284.
The \l/2 correction factor is Not present.
;
_exptl_crystal_colour 'clear light colourless'
_exptl_crystal_colour_lustre clear
_exptl_crystal_colour_modifier light
_exptl_crystal_colour_primary colourless
_exptl_crystal_density_diffrn 1.296
_exptl_crystal_description needle
_exptl_crystal_F_000 1072
_exptl_crystal_size_max 0.3
_exptl_crystal_size_mid 0.2
_exptl_crystal_size_min 0.1
_refine_diff_density_max 0.210
_refine_diff_density_min -0.226
_refine_diff_density_rms 0.052
_refine_ls_abs_structure_details
;
 Flack x determined using 1270 quotients [(I+)-(I-)]/[(I+)+(I-)]
 (Parsons, Flack and Wagner, Acta Cryst. B69 (2013) 249-259).
;
_refine_ls_abs_structure_Flack 0.08(11)
_refine_ls_extinction_method none
_refine_ls_goodness_of_fit_ref 1.078
_refine_ls_hydrogen_treatment constr
_refine_ls_matrix_type full
_refine_ls_number_parameters 345
_refine_ls_number_reflns 4345
_refine_ls_number_restraints 1
_refine_ls_restrained_S_all 1.077
_refine_ls_R_factor_all 0.0589
_refine_ls_R_factor_gt 0.0563
_refine_ls_shift/su_max 0.001
_refine_ls_shift/su_mean 0.000
_refine_ls_structure_factor_coef Fsqd
_refine_ls_weighting_details 'w=1/[\s^2^(Fo^2^)+(0.1054P)^2^+0.0509P] where P=(Fo^2^+2Fc^2^)/3'
_refine_ls_weighting_scheme calc
_refine_ls_wR_factor_gt 0.1392
_refine_ls_wR_factor_ref 0.1428
_reflns_Friedel_coverage 0.509
_reflns_Friedel_fraction_full 0.640
_reflns_Friedel_fraction_max 0.619
_reflns_number_gt 4044
_reflns_number_total 4345
_reflns_threshold_expression 'I > 2\s(I)'
_cod_data_source_file d1cc05260h2.cif
_cod_data_source_block cu_0312_3_0m
_cod_database_code 7129219
_shelx_shelxl_version_number 2016/6
_shelx_space_group_comment
;
The symmetry employed for this shelxl refinement is uniquely defined
by the following loop, which should always be used as a source of
symmetry information in preference to the above space-group names.
They are only intended as comments.
;
_olex2_refinement_description
;
1. Fixed Uiso
 At 1.2 times of:
  All C(H) groups, All C(H,H) groups
 At 1.5 times of:
  All C(H,H,H) groups
2.a Ternary CH refined with riding coordinates:
 C9(H00Z), C012(H012)
2.b Secondary CH2 refined with riding coordinates:
 C00Q(H00F,H00G), C8(H00K,H00L), C10(H00M,H00O), C011(H01A,H01B)
2.c Aromatic/amide H refined with riding coordinates:
 C2(H005), C13(H006), C14(H007), C008(H008), C16(H009), C00A(H00A), C00B(H00B),
  C3(H00H), C5(H00J), C00I(H00I), C1(H00N), C6(H00P), C00R(H00R), C00S(H00S),
 C00W(H00W), C010(H010)
2.d Idealised Me refined as rotating group:
 C00H(H00C,H00D,H00E), C17(H00Q,H00T,H00U)
;
_olex2_submission_special_instructions 'No special instructions were received'

loop_
_space_group_symop_operation_xyz
'x, y, z'
'-x, -y, z+1/2'
'x+1/2, -y+1/2, z'
'-x+1/2, y+1/2, z+1/2'

loop_
_atom_site_label
_atom_site_type_symbol
_atom_site_fract_x
_atom_site_fract_y
_atom_site_fract_z
_atom_site_U_iso_or_equiv
_atom_site_adp_type
_atom_site_occupancy
_atom_site_site_symmetry_order
_atom_site_calc_flag
_atom_site_refinement_flags_posn
_atom_site_refinement_flags_adp
_atom_site_refinement_flags_occupancy
_atom_site_disorder_assembly
_atom_site_disorder_group
O001 O 1.49095(15) 1.72505(7) 1.3768(4) 0.0652(6) Uani 1 1 d . . . . .
O002 O 1.56818(15) 1.51884(7) 0.9868(5) 0.0648(5) Uani 1 1 d . . . . .
O003 O 1.76495(14) 1.55145(6) 1.1594(4) 0.0604(5) Uani 1 1 d . . . . .
O004 O 1.28674(15) 1.71418(6) 1.5387(4) 0.0606(5) Uani 1 1 d . . . . .
C005 C 1.3712(2) 1.62600(9) 1.2809(7) 0.0647(7) Uani 1 1 d . . . . .
H005 H 1.356608 1.645050 1.402628 0.078 Uiso 1 1 calc R U . . .
C006 C 1.9298(2) 1.57384(8) 1.1233(6) 0.0581(6) Uani 1 1 d . . . . .
H006 H 1.919265 1.586725 0.974695 0.070 Uiso 1 1 calc R U . . .
C007 C 2.0193(2) 1.57404(8) 1.2294(6) 0.0586(6) Uani 1 1 d . . . . .
H007 H 2.070816 1.587243 1.150933 0.070 Uiso 1 1 calc R U . . .
C008 C 1.11801(19) 1.71525(8) 2.0181(6) 0.0536(6) Uani 1 1 d . . . . .
H008 H 1.110706 1.729283 2.164370 0.064 Uiso 1 1 calc R U . . .
C009 C 1.9604(2) 1.53574(8) 1.5623(6) 0.0564(6) Uani 1 1 d . . . . .
H009 H 1.970933 1.522583 1.710116 0.068 Uiso 1 1 calc R U . . .
C00A C 1.6769(2) 1.63289(9) 1.8401(6) 0.0627(7) Uani 1 1 d . . . . .
H00A H 1.682861 1.616184 1.976942 0.075 Uiso 1 1 calc R U . . .
C00B C 1.5971(2) 1.65793(8) 1.8125(6) 0.0576(6) Uani 1 1 d . . . . .
H00B H 1.548915 1.658427 1.931145 0.069 Uiso 1 1 calc R U . . .
C00C C 1.85696(19) 1.55429(8) 1.2415(6) 0.0534(6) Uani 1 1 d . . . . .
C00D C 1.4490(2) 1.59975(9) 1.3067(6) 0.0594(6) Uani 1 1 d . . . . .
H00H H 1.487191 1.600932 1.445689 0.071 Uiso 1 1 calc R U . . .
C00E C 1.47040(19) 1.57196(8) 1.1293(6) 0.0540(6) Uani 1 1 d . . . . .
C00F C 1.50226(19) 1.70892(8) 1.5691(5) 0.0531(6) Uani 1 1 d . . . . .
C00G C 1.4138(2) 1.57065(9) 0.9254(6) 0.0583(6) Uani 1 1 d . . . . .
H00J H 1.428246 1.551788 0.802596 0.070 Uiso 1 1 calc R U . . .
C00H C 0.9618(2) 1.67979(9) 2.0965(6) 0.0597(7) Uani 1 1 d . . . . .
H00C H 0.944342 1.705014 2.179253 0.090 Uiso 1 1 calc R U . . .
H00D H 0.975780 1.658424 2.213028 0.090 Uiso 1 1 calc R U . . .
H00E H 0.908543 1.671072 1.995580 0.090 Uiso 1 1 calc R U . . .
C00I C 1.7471(2) 1.63241(9) 1.6682(7) 0.0641(7) Uani 1 1 d . . . . .
H00I H 1.801435 1.615325 1.687204 0.077 Uiso 1 1 calc R U . . .
C00J C 1.58810(18) 1.68214(8) 1.6118(5) 0.0517(6) Uani 1 1 d . . . . .
C00K C 1.19702(19) 1.72260(8) 1.8780(6) 0.0534(6) Uani 1 1 d . . . . .
C00L C 1.20704(19) 1.70257(9) 1.6623(6) 0.0543(6) Uani 1 1 d . . . . .
C00M C 1.55322(19) 1.54293(8) 1.1456(6) 0.0552(6) Uani 1 1 d . . . . .
C00N C 1.3155(2) 1.62443(9) 1.0799(7) 0.0647(7) Uani 1 1 d . . . . .
H00N H 1.262530 1.642314 1.063309 0.078 Uiso 1 1 calc R U . . .
C00O C 1.04880(19) 1.68726(8) 1.9453(6) 0.0545(6) Uani 1 1 d . . . . .
C00P C 1.3367(2) 1.59685(9) 0.9022(6) 0.0638(7) Uani 1 1 d . . . . .
H00P H 1.298228 1.595849 0.763504 0.077 Uiso 1 1 calc R U . . .
C00Q C 1.2804(2) 1.75094(8) 1.9096(6) 0.0571(6) Uani 1 1 d . . . . .
H00F H 1.313302 1.745970 2.062322 0.068 Uiso 1 1 calc R U . . .
H00G H 1.260043 1.779845 1.902102 0.068 Uiso 1 1 calc R U . . .
C00R C 1.1413(2) 1.67404(9) 1.5848(6) 0.0590(6) Uani 1 1 d . . . . .
H00R H 1.149678 1.659921 1.439122 0.071 Uiso 1 1 calc R U . . .
C00S C 1.7390(2) 1.65660(10) 1.4689(7) 0.0648(7) Uani 1 1 d . . . . .
H00S H 1.787755 1.656273 1.351824 0.078 Uiso 1 1 calc R U . . .
C00T C 1.6160(2) 1.54388(9) 1.3644(6) 0.0567(6) Uani 1 1 d . . . . .
H00K H 1.625046 1.572545 1.414965 0.068 Uiso 1 1 calc R U . . .
H00L H 1.583524 1.529154 1.494757 0.068 Uiso 1 1 calc R U . . .
C00U C 2.0357(2) 1.55550(8) 1.4466(6) 0.0586(7) Uani 1 1 d . . . . .
C00V C 1.8702(2) 1.53549(8) 1.4595(6) 0.0550(6) Uani 1 1 d . . . . .
C00W C 1.6594(2) 1.68143(9) 1.4393(6) 0.0591(6) Uani 1 1 d . . . . .
H00W H 1.653594 1.697919 1.301504 0.071 Uiso 1 1 calc R U . . .
C00X C 1.7755(2) 1.51887(9) 1.5403(6) 0.0597(7) Uani 1 1 d . . . . .
H00M H 1.750419 1.534446 1.677195 0.072 Uiso 1 1 calc R U . . .
H00O H 1.780611 1.489700 1.584232 0.072 Uiso 1 1 calc R U . . .
C00Y C 2.1343(2) 1.55557(10) 1.5546(8) 0.0705(9) Uani 1 1 d . . . . .
H00Q H 2.129623 1.561769 1.724245 0.106 Uiso 1 1 calc R U . . .
H00T H 2.173643 1.576316 1.476343 0.106 Uiso 1 1 calc R U . . .
H00U H 2.163667 1.528672 1.533447 0.106 Uiso 1 1 calc R U . . .
C00Z C 1.7125(2) 1.52463(9) 1.3205(6) 0.0575(6) Uani 1 1 d . . . . .
H00Z H 1.703111 1.497571 1.241977 0.069 Uiso 1 1 calc R U . . .
C010 C 1.0621(2) 1.66685(9) 1.7299(6) 0.0584(6) Uani 1 1 d . . . . .
H010 H 1.015740 1.647453 1.680588 0.070 Uiso 1 1 calc R U . . .
C011 C 1.43256(18) 1.71538(8) 1.7692(6) 0.0539(6) Uani 1 1 d . . . . .
H01A H 1.465495 1.729830 1.899939 0.065 Uiso 1 1 calc R U . . .
H01B H 1.411896 1.688455 1.830045 0.065 Uiso 1 1 calc R U . . .
C012 C 1.3448(2) 1.73971(8) 1.6976(6) 0.0564(6) Uani 1 1 d . . . . .
H012 H 1.364820 1.765101 1.612726 0.068 Uiso 1 1 calc R U . . .

loop_
_atom_site_aniso_label
_atom_site_aniso_U_11
_atom_site_aniso_U_22
_atom_site_aniso_U_33
_atom_site_aniso_U_23
_atom_site_aniso_U_13
_atom_site_aniso_U_12
O001 0.0585(10) 0.0741(12) 0.0631(14) 0.0173(10) 0.0066(9) 0.0052(9)
O002 0.0598(10) 0.0692(12) 0.0655(14) -0.0143(11) -0.0029(10) 0.0040(9)
O003 0.0538(10) 0.0694(11) 0.0580(12) 0.0087(9) -0.0038(9) -0.0025(8)
O004 0.0543(10) 0.0724(11) 0.0550(12) -0.0031(10) 0.0015(8) -0.0005(8)
C005 0.0656(16) 0.0606(14) 0.068(2) -0.0032(14) 0.0094(14) 0.0038(12)
C006 0.0620(14) 0.0530(13) 0.0593(17) 0.0040(12) -0.0008(13) -0.0007(10)
C007 0.0573(14) 0.0543(13) 0.0643(17) 0.0001(12) 0.0014(13) -0.0016(11)
C008 0.0548(13) 0.0515(11) 0.0546(15) -0.0015(11) 0.0014(11) 0.0056(10)
C009 0.0627(14) 0.0516(12) 0.0549(15) 0.0002(11) -0.0057(12) 0.0042(10)
C00A 0.0650(15) 0.0586(14) 0.0644(18) 0.0049(13) -0.0100(14) 0.0007(12)
C00B 0.0559(13) 0.0600(13) 0.0568(16) 0.0023(12) -0.0019(12) -0.0032(11)
C00C 0.0522(13) 0.0525(12) 0.0556(16) -0.0016(11) -0.0028(11) 0.0045(10)
C00D 0.0610(14) 0.0605(14) 0.0567(16) -0.0021(12) -0.0005(12) -0.0012(11)
C00E 0.0527(12) 0.0535(12) 0.0559(16) 0.0025(11) 0.0015(11) -0.0076(10)
C00F 0.0515(12) 0.0511(12) 0.0565(16) 0.0058(11) 0.0012(11) -0.0034(10)
C00G 0.0569(13) 0.0608(14) 0.0573(16) -0.0025(12) 0.0011(12) -0.0056(11)
C00H 0.0554(13) 0.0567(13) 0.0671(19) 0.0007(13) 0.0024(13) -0.0007(10)
C00I 0.0565(14) 0.0589(14) 0.077(2) -0.0068(14) -0.0087(14) 0.0060(11)
C00J 0.0497(12) 0.0513(12) 0.0541(15) -0.0005(11) 0.0010(10) -0.0042(9)
C00K 0.0527(13) 0.0500(11) 0.0575(16) -0.0016(11) -0.0042(11) 0.0053(10)
C00L 0.0503(12) 0.0580(13) 0.0547(16) 0.0026(12) -0.0009(11) 0.0068(10)
C00M 0.0518(13) 0.0555(13) 0.0583(17) -0.0055(12) 0.0019(11) -0.0050(10)
C00N 0.0566(14) 0.0631(15) 0.074(2) 0.0121(15) 0.0036(14) 0.0026(12)
C00O 0.0531(13) 0.0502(12) 0.0603(17) 0.0016(11) 0.0000(11) 0.0055(10)
C00P 0.0575(14) 0.0692(16) 0.0647(19) 0.0061(14) -0.0070(13) -0.0040(12)
C00Q 0.0532(12) 0.0563(13) 0.0617(17) -0.0057(13) 0.0027(12) 0.0004(11)
C00R 0.0608(14) 0.0631(14) 0.0530(16) -0.0057(12) -0.0044(12) 0.0035(11)
C00S 0.0549(14) 0.0725(16) 0.0671(19) -0.0067(15) 0.0049(13) 0.0045(12)
C00T 0.0536(13) 0.0596(13) 0.0570(17) -0.0030(12) -0.0013(12) 0.0000(11)
C00U 0.0565(13) 0.0510(12) 0.0684(19) -0.0055(12) -0.0077(13) 0.0020(10)
C00V 0.0598(14) 0.0504(12) 0.0547(16) -0.0004(11) 0.0010(13) 0.0036(10)
C00W 0.0579(14) 0.0628(14) 0.0565(16) 0.0053(13) 0.0022(12) 0.0009(11)
C00X 0.0582(14) 0.0632(14) 0.0577(17) 0.0075(13) -0.0004(12) 0.0024(12)
C00Y 0.0601(16) 0.0720(17) 0.080(2) 0.0061(16) -0.0160(16) -0.0025(13)
C00Z 0.0569(14) 0.0574(13) 0.0580(17) 0.0032(12) 0.0007(12) 0.0001(11)
C010 0.0557(13) 0.0567(13) 0.0627(18) -0.0007(12) -0.0047(12) -0.0020(11)
C011 0.0511(12) 0.0560(12) 0.0545(16) 0.0011(11) 0.0009(11) -0.0013(10)
C012 0.0551(13) 0.0550(13) 0.0592(17) 0.0012(11) 0.0020(12) -0.0009(10)

loop_
_atom_type_symbol
_atom_type_description
_atom_type_scat_dispersion_real
_atom_type_scat_dispersion_imag
_atom_type_scat_source
C C 0.0181 0.0091 'International Tables Vol C Tables 4.2.6.8 and 6.1.1.4'
H H 0.0000 0.0000 'International Tables Vol C Tables 4.2.6.8 and 6.1.1.4'
O O 0.0492 0.0322 'International Tables Vol C Tables 4.2.6.8 and 6.1.1.4'

loop_
_geom_angle_atom_site_label_1
_geom_angle_atom_site_label_2
_geom_angle_atom_site_label_3
_geom_angle
_geom_angle_site_symmetry_1
_geom_angle_site_symmetry_3
_geom_angle_publ_flag
C00C O003 C00Z 107.6(2) . . ?
C00L O004 C012 107.3(2) . . ?
C00D C005 H005 119.9 . . ?
C00N C005 H005 119.9 . . ?
C00N C005 C00D 120.3(3) . . ?
C007 C006 H006 121.2 . . ?
C00C C006 H006 121.2 . . ?
C00C C006 C007 117.5(3) . . ?
C006 C007 H007 119.1 . . ?
C00U C007 C006 121.8(3) . . ?
C00U C007 H007 119.1 . . ?
C00K C008 H008 119.9 . . ?
C00K C008 C00O 120.2(3) . . ?
C00O C008 H008 119.9 . . ?
C00U C009 H009 120.2 . . ?
C00V C009 H009 120.2 . . ?
C00V C009 C00U 119.5(3) . . ?
C00B C00A H00A 120.0 . . ?
C00I C00A H00A 120.0 . . ?
C00I C00A C00B 119.9(3) . . ?
C00A C00B H00B 120.0 . . ?
C00J C00B C00A 120.0(3) . . ?
C00J C00B H00B 120.0 . . ?
O003 C00C C006 124.3(3) . . ?
O003 C00C C00V 113.2(3) . . ?
C006 C00C C00V 122.4(3) . . ?
C005 C00D H00H 120.0 . . ?
C00E C00D C005 119.9(3) . . ?
C00E C00D H00H 120.0 . . ?
C00D C00E C00G 119.4(3) . . ?
C00D C00E C00M 122.6(3) . . ?
C00G C00E C00M 117.9(3) . . ?
O001 C00F C00J 120.0(3) . . ?
O001 C00F C011 121.5(3) . . ?
C011 C00F C00J 118.6(2) . . ?
C00E C00G H00J 120.0 . . ?
C00P C00G C00E 120.0(3) . . ?
C00P C00G H00J 120.0 . . ?
H00C C00H H00D 109.5 . . ?
H00C C00H H00E 109.5 . . ?
H00D C00H H00E 109.5 . . ?
C00O C00H H00C 109.5 . . ?
C00O C00H H00D 109.5 . . ?
C00O C00H H00E 109.5 . . ?
C00A C00I H00I 119.8 . . ?
C00S C00I C00A 120.4(3) . . ?
C00S C00I H00I 119.8 . . ?
C00B C00J C00F 122.4(3) . . ?
C00B C00J C00W 119.6(3) . . ?
C00W C00J C00F 118.0(2) . . ?
C008 C00K C00L 120.0(3) . . ?
C008 C00K C00Q 131.5(3) . . ?
C00L C00K C00Q 108.5(3) . . ?
O004 C00L C00K 113.4(3) . . ?
O004 C00L C00R 124.7(3) . . ?
C00R C00L C00K 122.0(3) . . ?
O002 C00M C00E 120.0(3) . . ?
O002 C00M C00T 121.0(3) . . ?
C00E C00M C00T 119.0(2) . . ?
C005 C00N H00N 120.0 . . ?
C005 C00N C00P 120.0(3) . . ?
C00P C00N H00N 120.0 . . ?
C008 C00O C00H 120.1(3) . . ?
C008 C00O C010 118.5(3) . . ?
C010 C00O C00H 121.4(3) . . ?
C00G C00P H00P 119.9 . . ?
C00N C00P C00G 120.3(3) . . ?
C00N C00P H00P 119.9 . . ?
C00K C00Q H00F 111.3 . . ?
C00K C00Q H00G 111.3 . . ?
C00K C00Q C012 102.4(2) . . ?
H00F C00Q H00G 109.2 . . ?
C012 C00Q H00F 111.3 . . ?
C012 C00Q H00G 111.3 . . ?
C00L C00R H00R 121.4 . . ?
C00L C00R C010 117.2(3) . . ?
C010 C00R H00R 121.4 . . ?
C00I C00S H00S 120.0 . . ?
C00I C00S C00W 120.1(3) . . ?
C00W C00S H00S 120.0 . . ?
C00M C00T H00K 109.2 . . ?
C00M C00T H00L 109.2 . . ?
H00K C00T H00L 107.9 . . ?
C00Z C00T C00M 112.1(3) . . ?
C00Z C00T H00K 109.2 . . ?
C00Z C00T H00L 109.2 . . ?
C007 C00U C009 119.4(3) . . ?
C007 C00U C00Y 120.5(3) . . ?
C009 C00U C00Y 120.1(3) . . ?
C009 C00V C00X 132.6(3) . . ?
C00C C00V C009 119.2(3) . . ?
C00C C00V C00X 108.2(3) . . ?
C00J C00W H00W 120.0 . . ?
C00S C00W C00J 120.0(3) . . ?
C00S C00W H00W 120.0 . . ?
C00V C00X H00M 111.3 . . ?
C00V C00X H00O 111.3 . . ?
C00V C00X C00Z 102.6(3) . . ?
H00M C00X H00O 109.2 . . ?
C00Z C00X H00M 111.3 . . ?
C00Z C00X H00O 111.3 . . ?
C00U C00Y H00Q 109.5 . . ?
C00U C00Y H00T 109.5 . . ?
C00U C00Y H00U 109.5 . . ?
H00Q C00Y H00T 109.5 . . ?
H00Q C00Y H00U 109.5 . . ?
H00T C00Y H00U 109.5 . . ?
O003 C00Z C00T 107.4(2) . . ?
O003 C00Z C00X 106.7(2) . . ?
O003 C00Z H00Z 108.9 . . ?
C00T C00Z C00X 115.7(3) . . ?
C00T C00Z H00Z 108.9 . . ?
C00X C00Z H00Z 108.9 . . ?
C00O C010 H010 118.9 . . ?
C00R C010 C00O 122.2(3) . . ?
C00R C010 H010 118.9 . . ?
C00F C011 H01A 108.9 . . ?
C00F C011 H01B 108.9 . . ?
C00F C011 C012 113.5(3) . . ?
H01A C011 H01B 107.7 . . ?
C012 C011 H01A 108.9 . . ?
C012 C011 H01B 108.9 . . ?
O004 C012 C00Q 106.6(2) . . ?
O004 C012 C011 108.1(2) . . ?
O004 C012 H012 109.7 . . ?
C00Q C012 H012 109.7 . . ?
C011 C012 C00Q 113.1(3) . . ?
C011 C012 H012 109.7 . . ?

loop_
_geom_bond_atom_site_label_1
_geom_bond_atom_site_label_2
_geom_bond_distance
_geom_bond_site_symmetry_2
_geom_bond_publ_flag
O001 C00F 1.217(4) . ?
O002 C00M 1.212(4) . ?
O003 C00C 1.372(3) . ?
O003 C00Z 1.461(4) . ?
O004 C00L 1.369(4) . ?
O004 C012 1.471(4) . ?
C005 H005 0.9500 . ?
C005 C00D 1.395(4) . ?
C005 C00N 1.377(5) . ?
C006 H006 0.9500 . ?
C006 C007 1.388(4) . ?
C006 C00C 1.377(4) . ?
C007 H007 0.9500 . ?
C007 C00U 1.386(5) . ?
C008 H008 0.9500 . ?
C008 C00K 1.380(4) . ?
C008 C00O 1.396(4) . ?
C009 H009 0.9500 . ?
C009 C00U 1.398(4) . ?
C009 C00V 1.390(4) . ?
C00A H00A 0.9500 . ?
C00A C00B 1.394(4) . ?
C00A C00I 1.381(5) . ?
C00B H00B 0.9500 . ?
C00B C00J 1.388(4) . ?
C00C C00V 1.388(4) . ?
C00D H00H 0.9500 . ?
C00D C00E 1.386(4) . ?
C00E C00G 1.396(4) . ?
C00E C00M 1.502(4) . ?
C00F C00J 1.507(4) . ?
C00F C011 1.507(4) . ?
C00G H00J 0.9500 . ?
C00G C00P 1.386(4) . ?
C00H H00C 0.9800 . ?
C00H H00D 0.9800 . ?
C00H H00E 0.9800 . ?
C00H C00O 1.507(4) . ?
C00I H00I 0.9500 . ?
C00I C00S 1.380(5) . ?
C00J C00W 1.394(4) . ?
C00K C00L 1.389(4) . ?
C00K C00Q 1.502(4) . ?
C00L C00R 1.382(4) . ?
C00M C00T 1.515(4) . ?
C00N H00N 0.9500 . ?
C00N C00P 1.381(5) . ?
C00O C010 1.399(4) . ?
C00P H00P 0.9500 . ?
C00Q H00F 0.9900 . ?
C00Q H00G 0.9900 . ?
C00Q C012 1.542(4) . ?
C00R H00R 0.9500 . ?
C00R C010 1.399(4) . ?
C00S H00S 0.9500 . ?
C00S C00W 1.389(4) . ?
C00T H00K 0.9900 . ?
C00T H00L 0.9900 . ?
C00T C00Z 1.512(4) . ?
C00U C00Y 1.509(4) . ?
C00V C00X 1.503(4) . ?
C00W H00W 0.9500 . ?
C00X H00M 0.9900 . ?
C00X H00O 0.9900 . ?
C00X C00Z 1.533(5) . ?
C00Y H00Q 0.9800 . ?
C00Y H00T 0.9800 . ?
C00Y H00U 0.9800 . ?
C00Z H00Z 1.0000 . ?
C010 H010 0.9500 . ?
C011 H01A 0.9900 . ?
C011 H01B 0.9900 . ?
C011 C012 1.520(4) . ?
C012 H012 1.0000 . ?

loop_
_geom_torsion_atom_site_label_1
_geom_torsion_atom_site_label_2
_geom_torsion_atom_site_label_3
_geom_torsion_atom_site_label_4
_geom_torsion
_geom_torsion_site_symmetry_1
_geom_torsion_site_symmetry_2
_geom_torsion_site_symmetry_3
_geom_torsion_site_symmetry_4
_geom_torsion_publ_flag
O001 C00F C00J C00B -169.6(3) . . . . ?
O001 C00F C00J C00W 9.1(4) . . . . ?
O001 C00F C011 C012 5.9(4) . . . . ?
O002 C00M C00T C00Z 21.1(4) . . . . ?
O003 C00C C00V C009 179.4(3) . . . . ?
O003 C00C C00V C00X -1.9(3) . . . . ?
O004 C00L C00R C010 -177.8(3) . . . . ?
C005 C00D C00E C00G 0.2(4) . . . . ?
C005 C00D C00E C00M 179.8(3) . . . . ?
C005 C00N C00P C00G 0.1(5) . . . . ?
C006 C007 C00U C009 0.5(4) . . . . ?
C006 C007 C00U C00Y 178.8(3) . . . . ?
C006 C00C C00V C009 -0.9(4) . . . . ?
C006 C00C C00V C00X 177.8(3) . . . . ?
C007 C006 C00C O003 -179.9(3) . . . . ?
C007 C006 C00C C00V 0.5(4) . . . . ?
C008 C00K C00L O004 177.4(2) . . . . ?
C008 C00K C00L C00R -2.2(4) . . . . ?
C008 C00K C00Q C012 174.6(3) . . . . ?
C008 C00O C010 C00R -0.9(4) . . . . ?
C009 C00V C00X C00Z -172.4(3) . . . . ?
C00A C00B C00J C00F 178.3(3) . . . . ?
C00A C00B C00J C00W -0.4(4) . . . . ?
C00A C00I C00S C00W -0.4(5) . . . . ?
C00B C00A C00I C00S 0.0(5) . . . . ?
C00B C00J C00W C00S 0.0(4) . . . . ?
C00C O003 C00Z C00T 137.0(3) . . . . ?
C00C O003 C00Z C00X 12.3(3) . . . . ?
C00C C006 C007 C00U -0.3(4) . . . . ?
C00C C00V C00X C00Z 9.1(3) . . . . ?
C00D C005 C00N C00P -0.2(5) . . . . ?
C00D C00E C00G C00P -0.3(4) . . . . ?
C00D C00E C00M O002 179.1(3) . . . . ?
C00D C00E C00M C00T 0.1(4) . . . . ?
C00E C00G C00P C00N 0.2(4) . . . . ?
C00E C00M C00T C00Z -160.0(2) . . . . ?
C00F C00J C00W C00S -178.8(3) . . . . ?
C00F C011 C012 O004 69.7(3) . . . . ?
C00F C011 C012 C00Q -172.6(2) . . . . ?
C00G C00E C00M O002 -1.3(4) . . . . ?
C00G C00E C00M C00T 179.7(2) . . . . ?
C00H C00O C010 C00R 178.6(3) . . . . ?
C00I C00A C00B C00J 0.4(4) . . . . ?
C00I C00S C00W C00J 0.5(5) . . . . ?
C00J C00F C011 C012 -174.7(2) . . . . ?
C00K C008 C00O C00H -179.0(3) . . . . ?
C00K C008 C00O C010 0.5(4) . . . . ?
C00K C00L C00R C010 1.8(4) . . . . ?
C00K C00Q C012 O004 12.3(3) . . . . ?
C00K C00Q C012 C011 -106.2(3) . . . . ?
C00L O004 C012 C00Q -13.5(3) . . . . ?
C00L O004 C012 C011 108.3(3) . . . . ?
C00L C00K C00Q C012 -7.2(3) . . . . ?
C00L C00R C010 C00O -0.2(4) . . . . ?
C00M C00E C00G C00P -179.9(3) . . . . ?
C00M C00T C00Z O003 69.1(3) . . . . ?
C00M C00T C00Z C00X -171.8(2) . . . . ?
C00N C005 C00D C00E 0.0(4) . . . . ?
C00O C008 C00K C00L 1.0(4) . . . . ?
C00O C008 C00K C00Q 179.0(3) . . . . ?
C00Q C00K C00L O004 -1.0(3) . . . . ?
C00Q C00K C00L C00R 179.3(3) . . . . ?
C00U C009 C00V C00C 1.1(4) . . . . ?
C00U C009 C00V C00X -177.2(3) . . . . ?
C00V C009 C00U C007 -0.9(4) . . . . ?
C00V C009 C00U C00Y -179.2(3) . . . . ?
C00V C00X C00Z O003 -12.9(3) . . . . ?
C00V C00X C00Z C00T -132.3(3) . . . . ?
C00Z O003 C00C C006 173.6(3) . . . . ?
C00Z O003 C00C C00V -6.7(3) . . . . ?
C011 C00F C00J C00B 11.1(4) . . . . ?
C011 C00F C00J C00W -170.2(2) . . . . ?
C012 O004 C00L C00K 9.3(3) . . . . ?
C012 O004 C00L C00R -171.0(3) . . . . ?
